data_4302197
loop_
_publ_author_name
'Taro Koide'
'Gengo Kashiwazaki'
'Ko Furukawa'
'Atsuhiro Osuka'

_publ_section_title
;
Homo- and Heterobismetal Complexes of
5-Hydroxy-10,15,25,30-tetrakis(pentafluorophenyl)-Substituted
[26]Hexaphyrin(1.1.1.1.1.1)
;
_journal_name_full 'Inorganic Chemistry'
_journal_page_first 4595
_journal_page_last 4597
_journal_paper_doi 10.1021/ic900084p
_journal_volume 48
_journal_year 2009
_chemical_formula_sum 'C62.76 H35.33 Cl1.59 F20 N6 O Zn'
_chemical_formula_weight 1391.16
_chemical_name_systematic
; 
 ? 
;
_space_group_IT_number 14
_symmetry_cell_setting monoclinic
_symmetry_Int_Tables_number 14
_symmetry_space_group_name_Hall '-P 2ybc'
_symmetry_space_group_name_H-M 'P 1 21/c 1'
_atom_sites_solution_hydrogens geom
_atom_sites_solution_primary direct
_atom_sites_solution_secondary difmap
_audit_creation_method SHELXL-97
_cell_angle_alpha 90.00
_cell_angle_beta 111.345(8)
_cell_angle_gamma 90.00
_cell_formula_units_Z 4
_cell_length_a 17.727(3)
_cell_length_b 15.508(4)
_cell_length_c 23.462(5)
_cell_measurement_temperature 123(2)
_cell_measurement_theta_max 25
_cell_volume 6008(2)
_computing_cell_refinement PROCESS-AUTO
_computing_data_collection PROCESS-AUTO
_computing_data_reduction CrystalStructure
_computing_publication_material 'CrystalStructure 3.8'
_computing_structure_refinement 'SHELXL-97 (Sheldrick, 1997)'
_computing_structure_solution 'SHELXS-97 (Sheldrick, 1990)'
_diffrn_ambient_temperature 123(2)
_diffrn_detector_area_resol_mean 10.00
_diffrn_measured_fraction_theta_full 0.990
_diffrn_measured_fraction_theta_max 0.990
_diffrn_measurement_device_type 'Rigaku RAXIS-RAPID'
_diffrn_measurement_method \w
_diffrn_radiation_monochromator graphite
_diffrn_radiation_source 'fine-focus sealed tube'
_diffrn_radiation_type MoK\a
_diffrn_radiation_wavelength 0.71075
_diffrn_reflns_av_R_equivalents 0.0709
_diffrn_reflns_av_sigmaI/netI 0.0635
_diffrn_reflns_limit_h_max 20
_diffrn_reflns_limit_h_min -20
_diffrn_reflns_limit_k_max 18
_diffrn_reflns_limit_k_min -18
_diffrn_reflns_limit_l_max 27
_diffrn_reflns_limit_l_min -27
_diffrn_reflns_number 43795
_diffrn_reflns_theta_full 25.00
_diffrn_reflns_theta_max 25.00
_diffrn_reflns_theta_min 3.09
_exptl_absorpt_coefficient_mu 0.590
_exptl_absorpt_correction_T_max 0.8429
_exptl_absorpt_correction_T_min 0.7569
_exptl_absorpt_correction_type none
_exptl_crystal_colour brown
_exptl_crystal_density_diffrn 1.538
_exptl_crystal_density_method 'not measured'
_exptl_crystal_description prism
_exptl_crystal_F_000 2796
_exptl_crystal_size_max 0.50
_exptl_crystal_size_mid 0.40
_exptl_crystal_size_min 0.30
_refine_diff_density_max 3.751
_refine_diff_density_min -0.738
_refine_diff_density_rms 0.129
_refine_ls_extinction_method none
_refine_ls_goodness_of_fit_ref 1.036
_refine_ls_hydrogen_treatment constr
_refine_ls_matrix_type full
_refine_ls_number_parameters 884
_refine_ls_number_reflns 10459
_refine_ls_number_restraints 85
_refine_ls_restrained_S_all 1.036
_refine_ls_R_factor_all 0.1217
_refine_ls_R_factor_gt 0.0992
_refine_ls_shift/su_max 0.000
_refine_ls_shift/su_mean 0.000
_refine_ls_structure_factor_coef Fsqd
_refine_ls_weighting_details 'calc w=1/[\s^2^(Fo^2^)+(0.1501P)^2^+33.3613P] where P=(Fo^2^+2Fc^2^)/3'
_refine_ls_weighting_scheme calc
_refine_ls_wR_factor_gt 0.2681
_refine_ls_wR_factor_ref 0.2865
_reflns_number_gt 7967
_reflns_number_total 10459
_reflns_threshold_expression >2sigma(I)
_cod_data_source_file ic900084p_si_001_3.cif
_cod_data_source_block shelxl
_cod_original_sg_symbol_H-M 'P 21/c'
_cod_database_code 4302197

loop_
_symmetry_equiv_pos_as_xyz
'x, y, z'
'-x, y+1/2, -z+1/2'
'-x, -y, -z'
'x, -y-1/2, z-1/2'

loop_
_atom_site_label
_atom_site_type_symbol
_atom_site_fract_x
_atom_site_fract_y
_atom_site_fract_z
_atom_site_U_iso_or_equiv
_atom_site_adp_type
_atom_site_occupancy
_atom_site_symmetry_multiplicity
_atom_site_calc_flag
_atom_site_refinement_flags
_atom_site_disorder_assembly
_atom_site_disorder_group
C1 C 0.0404(4) -0.0580(5) 0.7967(3) 0.0381(16) Uani 1 1 d . . .
C2 C 0.0538(5) -0.1119(6) 0.7512(4) 0.053(2) Uani 1 1 d . . .
H2 H 0.0197 -0.1569 0.7283 0.064 Uiso 1 1 calc R . .
C3 C 0.1244(5) -0.0858(6) 0.7475(4) 0.052(2) Uani 1 1 d . . .
H3 H 0.1494 -0.1094 0.7215 0.062 Uiso 1 1 calc R . .
C4 C 0.1551(4) -0.0157(5) 0.7899(3) 0.0374(15) Uani 1 1 d . . .
C5 C 0.2255(4) 0.0300(5) 0.7982(3) 0.0363(15) Uani 1 1 d . . .
C6 C 0.2574(4) 0.0968(4) 0.8402(3) 0.0292(13) Uani 1 1 d . . .
C7 C 0.3342(4) 0.1386(4) 0.8547(3) 0.0335(14) Uani 1 1 d . . .
H7 H 0.3727 0.1277 0.8361 0.040 Uiso 1 1 calc R . .
C8 C 0.3418(4) 0.1960(4) 0.8997(3) 0.0326(14) Uani 1 1 d . . .
H8 H 0.3863 0.2337 0.9181 0.039 Uiso 1 1 calc R . .
C9 C 0.2705(4) 0.1895(4) 0.9143(3) 0.0304(14) Uani 1 1 d . . .
C10 C 0.2568(4) 0.2304(4) 0.9630(3) 0.0326(14) Uani 1 1 d . . .
C11 C 0.1969(4) 0.2103(4) 0.9859(3) 0.0346(15) Uani 1 1 d . . .
C12 C 0.1850(4) 0.2491(5) 1.0376(3) 0.0395(16) Uani 1 1 d . . .
H12 H 0.2187 0.2917 1.0638 0.047 Uiso 1 1 calc R . .
C13 C 0.1177(4) 0.2146(4) 1.0426(3) 0.0388(16) Uani 1 1 d . . .
H13 H 0.0951 0.2279 1.0725 0.047 Uiso 1 1 calc R . .
C14 C 0.0871(4) 0.1535(4) 0.9933(3) 0.0308(13) Uani 1 1 d . . .
C15 C 0.0139(4) 0.1030(4) 0.9707(3) 0.0319(14) Uani 1 1 d . . .
C16 C -0.0501(4) 0.1093(4) 0.9933(3) 0.0292(13) Uani 1 1 d . . .
C17 C -0.0594(4) 0.1505(5) 1.0445(3) 0.0405(16) Uani 1 1 d . . .
H17 H -0.0191 0.1823 1.0754 0.049 Uiso 1 1 calc R . .
C18 C -0.1372(4) 0.1358(5) 1.0409(3) 0.0411(17) Uani 1 1 d . . .
H18 H -0.1597 0.1548 1.0698 0.049 Uiso 1 1 calc R . .
C19 C -0.1786(4) 0.0877(4) 0.9873(3) 0.0318(14) Uani 1 1 d . . .
C20 C -0.2605(4) 0.0644(4) 0.9626(3) 0.0294(13) Uani 1 1 d . . .
C21 C -0.2973(4) 0.0132(4) 0.9104(3) 0.0285(13) Uani 1 1 d . . .
C22 C -0.3829(4) -0.0070(4) 0.8839(3) 0.0306(14) Uani 1 1 d . . .
H22 H -0.4241 0.0141 0.8972 0.037 Uiso 1 1 calc R . .
C23 C -0.3929(4) -0.0613(4) 0.8370(3) 0.0321(14) Uani 1 1 d . . .
H23 H -0.4424 -0.0861 0.8108 0.039 Uiso 1 1 calc R . .
C24 C -0.3136(4) -0.0746(4) 0.8342(3) 0.0315(14) Uani 1 1 d . . .
C25 C -0.2989(4) -0.1278(4) 0.7906(3) 0.0359(15) Uani 1 1 d . . .
C26 C -0.2247(4) -0.1350(5) 0.7832(3) 0.0357(15) Uani 1 1 d . . .
C27 C -0.2036(4) -0.1865(5) 0.7415(4) 0.0473(19) Uani 1 1 d . . .
H27 H -0.2377 -0.2274 0.7139 0.057 Uiso 1 1 calc R . .
C28 C -0.1253(4) -0.1673(5) 0.7477(4) 0.0440(18) Uani 1 1 d . . .
H28 H -0.0956 -0.1926 0.7254 0.053 Uiso 1 1 calc R . .
C29 C -0.0969(4) -0.1031(5) 0.7934(3) 0.0369(15) Uani 1 1 d . . .
C30 C -0.0256(4) -0.0538(5) 0.8173(3) 0.0400(16) Uani 1 1 d . . .
H30 H -0.0213 -0.0148 0.8495 0.048 Uiso 1 1 calc R . .
C31 C 0.2711(4) 0.0059(5) 0.7576(3) 0.0358(15) Uani 1 1 d . . .
C32 C 0.3242(4) -0.0631(5) 0.7720(3) 0.0422(17) Uani 1 1 d . . .
C33 C 0.3658(4) -0.0872(5) 0.7343(4) 0.0442(17) Uani 1 1 d . . .
C34 C 0.3522(5) -0.0427(6) 0.6808(4) 0.050(2) Uani 1 1 d . . .
C35 C 0.2999(5) 0.0239(5) 0.6653(4) 0.050(2) Uani 1 1 d . . .
C36 C 0.2603(5) 0.0493(5) 0.7043(4) 0.0467(18) Uani 1 1 d . . .
C37 C 0.3161(4) 0.3009(4) 0.9937(4) 0.0380(16) Uani 1 1 d . . .
C38 C 0.3762(4) 0.2886(5) 1.0503(4) 0.0428(18) Uani 1 1 d . . .
C39 C 0.4331(5) 0.3528(6) 1.0773(5) 0.061(3) Uani 1 1 d . . .
C40 C 0.4301(6) 0.4291(6) 1.0471(6) 0.068(3) Uani 1 1 d . . .
C41 C 0.3725(7) 0.4418(5) 0.9915(6) 0.074(3) Uani 1 1 d . . .
C42 C 0.3155(5) 0.3777(5) 0.9654(5) 0.055(2) Uani 1 1 d . . .
C43 C -0.3142(4) 0.0984(4) 0.9942(3) 0.0290(13) Uani 1 1 d . . .
C44 C -0.3576(4) 0.0429(4) 1.0176(3) 0.0302(13) Uani 1 1 d . . .
C45 C -0.4094(4) 0.0730(4) 1.0450(3) 0.0339(14) Uani 1 1 d . . .
C46 C -0.4188(4) 0.1599(5) 1.0502(3) 0.0393(16) Uani 1 1 d . . .
C47 C -0.3763(5) 0.2160(4) 1.0280(3) 0.0423(17) Uani 1 1 d . . .
C48 C -0.3253(4) 0.1864(4) 1.0003(3) 0.0349(15) Uani 1 1 d . . .
C49 C -0.3685(4) -0.1786(4) 0.7485(3) 0.0344(15) Uani 1 1 d . . .
C50 C -0.3945(4) -0.2539(5) 0.7668(3) 0.0368(15) Uani 1 1 d . . .
C51 C -0.4601(4) -0.3001(5) 0.7296(4) 0.0431(18) Uani 1 1 d . . .
C52 C -0.5012(4) -0.2710(5) 0.6709(4) 0.0423(18) Uani 1 1 d . . .
C53 C -0.4758(4) -0.1983(5) 0.6502(3) 0.0411(17) Uani 1 1 d . . .
C54 C -0.4103(4) -0.1532(5) 0.6889(3) 0.0401(16) Uani 1 1 d . . .
F1 F 0.3352(3) -0.1091(3) 0.82218(19) 0.0589(13) Uani 1 1 d . . .
F2 F 0.4164(3) -0.1543(3) 0.7491(2) 0.0637(14) Uani 1 1 d . . .
F3 F 0.3906(3) -0.0678(4) 0.6439(3) 0.0693(15) Uani 1 1 d . . .
F4 F 0.2864(4) 0.0659(3) 0.6125(3) 0.0741(16) Uani 1 1 d . . .
F5 F 0.2101(3) 0.1165(3) 0.6879(2) 0.0679(15) Uani 1 1 d . . .
F6 F 0.3806(3) 0.2140(3) 1.07944(19) 0.0489(11) Uani 1 1 d . . .
F7 F 0.4907(3) 0.3392(4) 1.1322(3) 0.0813(19) Uani 1 1 d . . .
F8 F 0.4841(4) 0.4904(4) 1.0716(4) 0.108(3) Uani 1 1 d . . .
F9 F 0.3678(5) 0.5167(3) 0.9604(4) 0.112(3) Uani 1 1 d . . .
F10 F 0.2589(4) 0.3910(3) 0.9089(3) 0.0776(17) Uani 1 1 d . . .
F11 F -0.3501(2) -0.0423(2) 1.01360(18) 0.0373(9) Uani 1 1 d . . .
F12 F -0.4502(2) 0.0178(3) 1.06674(19) 0.0465(10) Uani 1 1 d . . .
F13 F -0.4682(3) 0.1890(3) 1.0767(2) 0.0589(13) Uani 1 1 d . . .
F14 F -0.3849(3) 0.3029(3) 1.0329(2) 0.0610(13) Uani 1 1 d . . .
F15 F -0.2878(3) 0.2433(3) 0.9769(2) 0.0494(11) Uani 1 1 d . . .
F16 F -0.3542(3) -0.2851(3) 0.82309(19) 0.0500(11) Uani 1 1 d . . .
F17 F -0.4818(3) -0.3739(3) 0.7484(2) 0.0637(13) Uani 1 1 d . . .
F18 F -0.5642(3) -0.3152(3) 0.6337(2) 0.0598(13) Uani 1 1 d . . .
F19 F -0.5138(3) -0.1726(3) 0.5921(2) 0.0571(12) Uani 1 1 d . . .
F20 F -0.3868(3) -0.0819(3) 0.6672(2) 0.0571(12) Uani 1 1 d . . .
N1 N 0.1028(3) -0.0015(4) 0.8208(3) 0.0340(12) Uani 1 1 d . . .
N2 N 0.2190(3) 0.1299(3) 0.8770(2) 0.0303(12) Uani 1 1 d . . .
N3 N 0.1365(3) 0.1501(3) 0.9608(3) 0.0325(12) Uani 1 1 d . . .
N4 N -0.1228(3) 0.0710(3) 0.9613(2) 0.0297(11) Uani 1 1 d . . .
H31 H -0.1323 0.0395 0.9282 0.036 Uiso 1 1 calc R . .
N5 N -0.2561(3) -0.0272(4) 0.8782(2) 0.0326(12) Uani 1 1 d . . .
N6 N -0.1588(3) -0.0864(4) 0.8141(3) 0.0370(13) Uani 1 1 d . . .
H32 H -0.1560 -0.0495 0.8433 0.044 Uiso 1 1 calc R . .
O1 O 0.0063(5) 0.0558(5) 0.9242(4) 0.083(2) Uani 1 1 d . . .
Zn1 Zn 0.10455(4) 0.10267(5) 0.87359(4) 0.0330(2) Uani 1 1 d . . .
Cl1 Cl 0.00872(12) 0.19493(16) 0.81910(11) 0.0650(7) Uani 1 1 d . . .
C1T C 0.0203(9) 0.1315(12) 0.6557(7) 0.085(5) Uani 0.705(12) 1 d PDU A 1
H47 H 0.0508 0.1738 0.6417 0.127 Uiso 0.705(12) 1 calc PR A 1
H48 H 0.0126 0.0790 0.6309 0.127 Uiso 0.705(12) 1 calc PR A 1
H49 H 0.0504 0.1175 0.6988 0.127 Uiso 0.705(12) 1 calc PR A 1
C2T C -0.0617(11) 0.1688(13) 0.6489(10) 0.127(7) Uani 0.705(12) 1 d PDU A 1
H50 H -0.0924 0.1798 0.6050 0.152 Uiso 0.705(12) 1 calc PR A 1
H51 H -0.0530 0.2251 0.6703 0.152 Uiso 0.705(12) 1 calc PR A 1
C3T C -0.1136(12) 0.1130(16) 0.6735(9) 0.150(11) Uani 0.705(12) 1 d PDU A 1
H52 H -0.0806 0.0993 0.7166 0.180 Uiso 0.705(12) 1 calc PR A 1
H53 H -0.1233 0.0579 0.6507 0.180 Uiso 0.705(12) 1 calc PR A 1
C4T C -0.1956(14) 0.1458(16) 0.6720(12) 0.173(13) Uani 0.705(12) 1 d PDU A 1
H54 H -0.2336 0.1478 0.6289 0.208 Uiso 0.705(12) 1 calc PR A 1
H55 H -0.1890 0.2054 0.6882 0.208 Uiso 0.705(12) 1 calc PR A 1
C5T C -0.2332(16) 0.0904(19) 0.7091(14) 0.199(13) Uani 0.705(12) 1 d PDU A 1
H56 H -0.2534 0.0361 0.6864 0.239 Uiso 0.705(12) 1 calc PR A 1
H57 H -0.1901 0.0749 0.7485 0.239 Uiso 0.705(12) 1 calc PR A 1
C6T C -0.3028(16) 0.133(2) 0.7226(16) 0.205(13) Uani 0.705(12) 1 d PDU A 1
H58 H -0.3233 0.0932 0.7460 0.307 Uiso 0.705(12) 1 calc PR A 1
H59 H -0.3466 0.1476 0.6840 0.307 Uiso 0.705(12) 1 calc PR A 1
H60 H -0.2832 0.1858 0.7465 0.307 Uiso 0.705(12) 1 calc PR A 1
C1C C -0.056(4) 0.110(3) 0.642(5) 0.19(4) Uani 0.295(12) 1 d PDU A 2
H61 H -0.0315 0.1071 0.6103 0.232 Uiso 0.295(12) 1 calc PR A 2
H62 H -0.0146 0.1246 0.6821 0.232 Uiso 0.295(12) 1 calc PR A 2
Cl2 Cl -0.109(2) 0.016(2) 0.6447(12) 0.31(3) Uani 0.295(12) 1 d PD A 2
Cl3 Cl -0.142(2) 0.179(3) 0.621(2) 0.48(5) Uani 0.295(12) 1 d PD A 2
C1S C 0.1718(19) 0.7257(14) 0.1210(13) 0.184(12) Uani 0.705(12) 1 d PDU A 1
H33 H 0.1482 0.7645 0.1430 0.276 Uiso 0.705(12) 1 calc PR A 1
H34 H 0.1921 0.7596 0.0943 0.276 Uiso 0.705(12) 1 calc PR A 1
H35 H 0.2166 0.6934 0.1505 0.276 Uiso 0.705(12) 1 calc PR A 1
C2S C 0.107(2) 0.6626(18) 0.0821(12) 0.228(12) Uani 0.705(12) 1 d PDU A 1
H36 H 0.0861 0.6292 0.1092 0.273 Uiso 0.705(12) 1 calc PR A 1
H37 H 0.0612 0.6957 0.0533 0.273 Uiso 0.705(12) 1 calc PR A 1
C3S C 0.139(2) 0.6005(16) 0.0461(13) 0.244(12) Uani 0.705(12) 1 d PDU A 1
H38 H 0.1564 0.6345 0.0175 0.293 Uiso 0.705(12) 1 calc PR A 1
H39 H 0.1873 0.5715 0.0751 0.293 Uiso 0.705(12) 1 calc PR A 1
C4S C 0.081(2) 0.533(2) 0.0102(15) 0.265(12) Uani 0.705(12) 1 d PDU A 1
H40 H 0.0338 0.5617 -0.0203 0.319 Uiso 0.705(12) 1 calc PR A 1
H41 H 0.0611 0.5007 0.0385 0.319 Uiso 0.705(12) 1 calc PR A 1
C5S C 0.113(2) 0.468(2) -0.0228(18) 0.277(13) Uani 0.705(12) 1 d PDU A 1
H42 H 0.1528 0.4311 0.0081 0.332 Uiso 0.705(12) 1 calc PR A 1
H43 H 0.1435 0.5002 -0.0443 0.332 Uiso 0.705(12) 1 calc PR A 1
C6S C 0.051(3) 0.410(3) -0.069(2) 0.33(2) Uani 0.705(12) 1 d PDU A 1
H44 H 0.0792 0.3711 -0.0882 0.490 Uiso 0.705(12) 1 calc PR A 1
H45 H 0.0125 0.4456 -0.1013 0.490 Uiso 0.705(12) 1 calc PR A 1
H46 H 0.0223 0.3760 -0.0487 0.490 Uiso 0.705(12) 1 calc PR A 1

loop_
_atom_site_aniso_label
_atom_site_aniso_U_11
_atom_site_aniso_U_22
_atom_site_aniso_U_33
_atom_site_aniso_U_23
_atom_site_aniso_U_13
_atom_site_aniso_U_12
C1 0.028(3) 0.047(4) 0.044(4) -0.012(3) 0.018(3) -0.012(3)
C2 0.042(4) 0.061(5) 0.062(5) -0.031(4) 0.026(4) -0.020(4)
C3 0.043(4) 0.064(5) 0.061(5) -0.027(4) 0.033(4) -0.016(4)
C4 0.032(3) 0.043(4) 0.043(4) -0.008(3) 0.020(3) -0.006(3)
C5 0.029(3) 0.039(4) 0.048(4) 0.004(3) 0.021(3) 0.001(3)
C6 0.030(3) 0.027(3) 0.038(3) 0.004(3) 0.021(3) 0.002(3)
C7 0.027(3) 0.032(3) 0.047(4) 0.009(3) 0.020(3) 0.000(3)
C8 0.030(3) 0.029(3) 0.041(4) 0.004(3) 0.017(3) -0.005(3)
C9 0.026(3) 0.020(3) 0.046(4) 0.004(3) 0.014(3) -0.001(2)
C10 0.032(3) 0.019(3) 0.048(4) 0.003(3) 0.016(3) 0.005(3)
C11 0.027(3) 0.030(3) 0.049(4) -0.002(3) 0.016(3) 0.001(3)
C12 0.035(4) 0.037(4) 0.048(4) -0.010(3) 0.016(3) -0.007(3)
C13 0.038(4) 0.037(4) 0.047(4) -0.013(3) 0.023(3) -0.010(3)
C14 0.028(3) 0.029(3) 0.037(3) -0.001(3) 0.014(3) -0.002(3)
C15 0.036(3) 0.027(3) 0.031(3) -0.005(3) 0.010(3) -0.004(3)
C16 0.027(3) 0.031(3) 0.029(3) 0.000(2) 0.009(3) -0.007(3)
C17 0.035(4) 0.055(5) 0.031(3) -0.005(3) 0.011(3) -0.017(3)
C18 0.037(4) 0.058(5) 0.030(4) -0.001(3) 0.014(3) -0.012(3)
C19 0.031(3) 0.033(3) 0.032(3) 0.001(3) 0.012(3) -0.008(3)
C20 0.028(3) 0.033(3) 0.030(3) 0.003(3) 0.014(3) -0.004(3)
C21 0.025(3) 0.027(3) 0.039(3) 0.000(3) 0.019(3) -0.001(2)
C22 0.024(3) 0.032(3) 0.038(4) -0.003(3) 0.015(3) -0.001(3)
C23 0.025(3) 0.034(4) 0.039(4) -0.006(3) 0.014(3) -0.002(3)
C24 0.028(3) 0.035(3) 0.033(3) -0.004(3) 0.013(3) -0.006(3)
C25 0.028(3) 0.034(4) 0.047(4) -0.007(3) 0.015(3) -0.004(3)
C26 0.026(3) 0.042(4) 0.040(4) -0.010(3) 0.014(3) -0.004(3)
C27 0.033(4) 0.047(4) 0.065(5) -0.026(4) 0.022(4) -0.009(3)
C28 0.030(3) 0.049(4) 0.062(5) -0.019(4) 0.027(3) -0.009(3)
C29 0.026(3) 0.045(4) 0.045(4) -0.009(3) 0.019(3) -0.003(3)
C30 0.031(3) 0.050(4) 0.042(4) -0.015(3) 0.016(3) -0.011(3)
C31 0.030(3) 0.038(4) 0.043(4) -0.006(3) 0.018(3) -0.004(3)
C32 0.030(3) 0.053(5) 0.043(4) -0.002(3) 0.012(3) 0.002(3)
C33 0.033(4) 0.046(4) 0.057(5) -0.006(3) 0.020(3) 0.006(3)
C34 0.044(4) 0.059(5) 0.065(5) -0.003(4) 0.041(4) 0.004(4)
C35 0.060(5) 0.042(4) 0.066(5) 0.010(4) 0.042(4) 0.005(4)
C36 0.053(5) 0.039(4) 0.064(5) 0.010(3) 0.041(4) 0.007(3)
C37 0.035(4) 0.025(3) 0.064(5) -0.011(3) 0.030(4) -0.006(3)
C38 0.033(4) 0.040(4) 0.063(5) -0.021(4) 0.027(4) -0.006(3)
C39 0.041(4) 0.065(6) 0.090(7) -0.043(5) 0.039(5) -0.017(4)
C40 0.055(5) 0.046(5) 0.128(9) -0.046(6) 0.063(6) -0.024(4)
C41 0.074(7) 0.029(5) 0.149(11) -0.014(5) 0.077(8) -0.012(4)
C42 0.058(5) 0.026(4) 0.093(7) -0.001(4) 0.043(5) -0.004(3)
C43 0.027(3) 0.031(3) 0.029(3) 0.000(3) 0.011(3) -0.004(3)
C44 0.026(3) 0.033(3) 0.032(3) 0.000(3) 0.011(3) 0.000(3)
C45 0.034(3) 0.039(4) 0.031(3) 0.003(3) 0.015(3) -0.002(3)
C46 0.040(4) 0.048(4) 0.030(3) -0.007(3) 0.013(3) 0.013(3)
C47 0.050(4) 0.028(4) 0.041(4) -0.009(3) 0.007(3) 0.005(3)
C48 0.038(4) 0.027(3) 0.035(3) -0.004(3) 0.007(3) -0.004(3)
C49 0.024(3) 0.031(4) 0.052(4) -0.013(3) 0.019(3) -0.001(3)
C50 0.030(3) 0.042(4) 0.042(4) -0.011(3) 0.018(3) -0.002(3)
C51 0.043(4) 0.038(4) 0.058(5) -0.021(3) 0.029(4) -0.011(3)
C52 0.025(3) 0.041(4) 0.057(5) -0.021(3) 0.010(3) -0.002(3)
C53 0.032(3) 0.042(4) 0.046(4) -0.013(3) 0.009(3) 0.012(3)
C54 0.030(3) 0.035(4) 0.055(4) -0.005(3) 0.015(3) -0.002(3)
F1 0.065(3) 0.076(3) 0.036(2) 0.011(2) 0.019(2) 0.027(3)
F2 0.048(3) 0.078(3) 0.065(3) 0.000(3) 0.021(2) 0.032(3)
F3 0.075(3) 0.076(4) 0.083(4) 0.004(3) 0.061(3) 0.020(3)
F4 0.111(4) 0.064(3) 0.080(4) 0.024(3) 0.073(3) 0.022(3)
F5 0.091(4) 0.057(3) 0.081(4) 0.029(3) 0.062(3) 0.037(3)
F6 0.041(2) 0.055(3) 0.050(2) -0.010(2) 0.016(2) -0.003(2)
F7 0.045(3) 0.112(5) 0.084(4) -0.062(4) 0.021(3) -0.025(3)
F8 0.076(4) 0.078(4) 0.199(7) -0.087(5) 0.086(5) -0.056(3)
F9 0.123(6) 0.029(3) 0.216(9) -0.003(4) 0.099(6) -0.022(3)
F10 0.083(4) 0.040(3) 0.112(5) 0.024(3) 0.038(4) 0.001(3)
F11 0.043(2) 0.0261(19) 0.050(2) 0.0048(16) 0.0254(18) 0.0006(16)
F12 0.040(2) 0.058(3) 0.051(2) 0.004(2) 0.029(2) 0.000(2)
F13 0.054(3) 0.074(3) 0.056(3) -0.008(2) 0.027(2) 0.021(2)
F14 0.088(4) 0.031(2) 0.061(3) -0.010(2) 0.023(3) 0.010(2)
F15 0.064(3) 0.031(2) 0.056(3) 0.0013(18) 0.026(2) -0.012(2)
F16 0.053(3) 0.055(3) 0.044(2) -0.007(2) 0.021(2) -0.019(2)
F17 0.071(3) 0.054(3) 0.065(3) -0.011(2) 0.024(3) -0.030(2)
F18 0.041(2) 0.054(3) 0.070(3) -0.027(2) 0.003(2) -0.013(2)
F19 0.052(3) 0.044(3) 0.056(3) -0.008(2) -0.004(2) 0.011(2)
F20 0.056(3) 0.043(3) 0.063(3) 0.005(2) 0.010(2) -0.006(2)
N1 0.028(3) 0.033(3) 0.045(3) -0.009(2) 0.018(2) -0.006(2)
N2 0.031(3) 0.022(3) 0.045(3) 0.001(2) 0.022(2) -0.003(2)
N3 0.030(3) 0.027(3) 0.043(3) -0.001(2) 0.016(2) -0.002(2)
N4 0.029(3) 0.029(3) 0.032(3) -0.003(2) 0.012(2) -0.007(2)
N5 0.028(3) 0.035(3) 0.039(3) -0.006(2) 0.018(2) -0.011(2)
N6 0.030(3) 0.044(3) 0.042(3) -0.011(3) 0.019(3) -0.007(2)
O1 0.088(5) 0.075(5) 0.091(5) -0.006(4) 0.038(4) -0.008(4)
Zn1 0.0296(4) 0.0316(4) 0.0419(5) 0.0012(3) 0.0179(3) -0.0017(3)
Cl1 0.0461(11) 0.0680(14) 0.0865(16) 0.0437(12) 0.0309(11) 0.0179(10)
C1T 0.077(9) 0.111(12) 0.067(9) 0.016(8) 0.025(8) -0.033(9)
C2T 0.158(15) 0.121(15) 0.073(10) 0.006(11) 0.008(11) -0.027(13)
C3T 0.19(2) 0.129(18) 0.075(12) -0.002(12) -0.023(15) -0.051(17)
C4T 0.15(2) 0.14(2) 0.15(2) 0.018(17) -0.033(18) -0.056(18)
C5T 0.127(17) 0.15(2) 0.25(3) 0.059(19) -0.021(19) 0.011(15)
C6T 0.109(17) 0.16(2) 0.28(3) 0.04(2) -0.012(19) 0.027(15)
C1C 0.20(4) 0.19(4) 0.18(4) 0.01(2) 0.06(2) 0.00(2)
Cl2 0.37(4) 0.23(3) 0.19(2) 0.04(2) -0.06(2) -0.19(3)
Cl3 0.32(4) 0.41(6) 0.47(6) 0.34(5) -0.15(4) -0.19(4)
C1S 0.32(3) 0.088(14) 0.25(3) 0.104(16) 0.23(2) 0.080(17)
C2S 0.41(3) 0.120(17) 0.18(2) 0.082(15) 0.14(2) 0.061(18)
C3S 0.41(3) 0.122(16) 0.20(2) 0.070(14) 0.12(2) 0.061(18)
C4S 0.43(3) 0.136(17) 0.22(2) 0.053(15) 0.10(2) 0.059(18)
C5S 0.43(3) 0.140(18) 0.23(2) 0.042(16) 0.09(2) 0.059(19)
C6S 0.49(5) 0.16(3) 0.24(4) -0.05(3) 0.02(4) 0.02(3)

loop_
_atom_type_symbol
_atom_type_description
_atom_type_scat_dispersion_real
_atom_type_scat_dispersion_imag
_atom_type_scat_source
C C 0.0033 0.0016 'International Tables Vol C Tables 4.2.6.8 and 6.1.1.4'
H H 0.0000 0.0000 'International Tables Vol C Tables 4.2.6.8 and 6.1.1.4'
N N 0.0061 0.0033 'International Tables Vol C Tables 4.2.6.8 and 6.1.1.4'
O O 0.0106 0.0060 'International Tables Vol C Tables 4.2.6.8 and 6.1.1.4'
Cl Cl 0.1484 0.1585 'International Tables Vol C Tables 4.2.6.8 and 6.1.1.4'
Zn Zn 0.2839 1.4301 'International Tables Vol C Tables 4.2.6.8 and 6.1.1.4'
F F 0.0171 0.0103 'International Tables Vol C Tables 4.2.6.8 and 6.1.1.4'

loop_
_geom_angle_atom_site_label_1
_geom_angle_atom_site_label_2
_geom_angle_atom_site_label_3
_geom_angle
_geom_angle_site_symmetry_1
_geom_angle_site_symmetry_3
_geom_angle_publ_flag
N1 C1 C30 118.4(6) . . ?
N1 C1 C2 110.6(6) . . ?
C30 C1 C2 131.0(6) . . ?
C3 C2 C1 106.3(6) . . ?
C3 C2 H2 126.9 . . ?
C1 C2 H2 126.9 . . ?
C2 C3 C4 108.0(6) . . ?
C2 C3 H3 126.0 . . ?
C4 C3 H3 126.0 . . ?
C5 C4 N1 125.8(6) . . ?
C5 C4 C3 125.3(6) . . ?
N1 C4 C3 109.0(6) . . ?
C4 C5 C6 126.0(6) . . ?
C4 C5 C31 116.7(6) . . ?
C6 C5 C31 117.3(6) . . ?
N2 C6 C5 123.6(6) . . ?
N2 C6 C7 109.1(6) . . ?
C5 C6 C7 127.3(6) . . ?
C8 C7 C6 107.4(6) . . ?
C8 C7 H7 126.3 . . ?
C6 C7 H7 126.3 . . ?
C7 C8 C9 107.2(6) . . ?
C7 C8 H8 126.4 . . ?
C9 C8 H8 126.4 . . ?
N2 C9 C10 123.6(6) . . ?
N2 C9 C8 109.7(6) . . ?
C10 C9 C8 126.4(6) . . ?
C11 C10 C9 126.7(6) . . ?
C11 C10 C37 118.4(6) . . ?
C9 C10 C37 114.9(6) . . ?
N3 C11 C10 124.8(6) . . ?
N3 C11 C12 108.2(6) . . ?
C10 C11 C12 127.0(6) . . ?
C13 C12 C11 108.2(6) . . ?
C13 C12 H12 125.9 . . ?
C11 C12 H12 125.9 . . ?
C12 C13 C14 106.2(6) . . ?
C12 C13 H13 126.9 . . ?
C14 C13 H13 126.9 . . ?
N3 C14 C13 110.2(5) . . ?
N3 C14 C15 116.8(6) . . ?
C13 C14 C15 132.7(6) . . ?
O1 C15 C16 120.4(6) . . ?
O1 C15 C14 115.3(6) . . ?
C16 C15 C14 124.1(6) . . ?
N4 C16 C15 119.2(6) . . ?
N4 C16 C17 106.4(5) . . ?
C15 C16 C17 134.4(6) . . ?
C18 C17 C16 107.3(6) . . ?
C18 C17 H17 126.4 . . ?
C16 C17 H17 126.4 . . ?
C17 C18 C19 109.1(6) . . ?
C17 C18 H18 125.4 . . ?
C19 C18 H18 125.4 . . ?
N4 C19 C20 125.3(6) . . ?
N4 C19 C18 105.7(6) . . ?
C20 C19 C18 128.9(6) . . ?
C19 C20 C21 126.1(6) . . ?
C19 C20 C43 117.0(6) . . ?
C21 C20 C43 116.9(5) . . ?
N5 C21 C20 124.4(5) . . ?
N5 C21 C22 110.3(5) . . ?
C20 C21 C22 125.3(5) . . ?
C23 C22 C21 107.0(5) . . ?
C23 C22 H22 126.5 . . ?
C21 C22 H22 126.5 . . ?
C22 C23 C24 106.6(6) . . ?
C22 C23 H23 126.7 . . ?
C24 C23 H23 126.7 . . ?
N5 C24 C25 125.3(6) . . ?
N5 C24 C23 111.0(5) . . ?
C25 C24 C23 123.7(6) . . ?
C26 C25 C24 124.6(6) . . ?
C26 C25 C49 117.8(6) . . ?
C24 C25 C49 117.6(6) . . ?
N6 C26 C25 123.9(6) . . ?
N6 C26 C27 106.9(6) . . ?
C25 C26 C27 129.1(6) . . ?
C28 C27 C26 108.4(6) . . ?
C28 C27 H27 125.8 . . ?
C26 C27 H27 125.8 . . ?
C27 C28 C29 107.4(6) . . ?
C27 C28 H28 126.3 . . ?
C29 C28 H28 126.3 . . ?
N6 C29 C30 118.2(6) . . ?
N6 C29 C28 106.9(6) . . ?
C30 C29 C28 134.8(6) . . ?
C29 C30 C1 124.8(6) . . ?
C29 C30 H30 117.6 . . ?
C1 C30 H30 117.6 . . ?
C36 C31 C32 117.4(6) . . ?
C36 C31 C5 121.8(6) . . ?
C32 C31 C5 120.8(6) . . ?
F1 C32 C31 120.0(6) . . ?
F1 C32 C33 118.5(7) . . ?
C31 C32 C33 121.4(7) . . ?
F2 C33 C34 120.5(6) . . ?
F2 C33 C32 120.2(7) . . ?
C34 C33 C32 119.2(7) . . ?
F3 C34 C35 120.6(7) . . ?
F3 C34 C33 118.9(7) . . ?
C35 C34 C33 120.5(7) . . ?
F4 C35 C34 119.8(7) . . ?
F4 C35 C36 120.3(7) . . ?
C34 C35 C36 119.9(7) . . ?
F5 C36 C31 120.3(6) . . ?
F5 C36 C35 118.2(7) . . ?
C31 C36 C35 121.5(7) . . ?
C42 C37 C38 117.1(7) . . ?
C42 C37 C10 121.5(7) . . ?
C38 C37 C10 121.3(6) . . ?
F6 C38 C37 119.7(6) . . ?
F6 C38 C39 119.3(8) . . ?
C37 C38 C39 121.1(8) . . ?
F7 C39 C40 120.5(8) . . ?
F7 C39 C38 119.9(9) . . ?
C40 C39 C38 119.7(10) . . ?
F8 C40 C41 119.3(11) . . ?
F8 C40 C39 120.6(12) . . ?
C41 C40 C39 120.0(8) . . ?
C40 C41 F9 121.4(10) . . ?
C40 C41 C42 119.7(9) . . ?
F9 C41 C42 118.9(12) . . ?
F10 C42 C37 118.7(7) . . ?
F10 C42 C41 118.9(8) . . ?
C37 C42 C41 122.4(10) . . ?
C44 C43 C48 116.4(6) . . ?
C44 C43 C20 121.2(6) . . ?
C48 C43 C20 122.3(6) . . ?
F11 C44 C45 117.9(6) . . ?
F11 C44 C43 120.0(5) . . ?
C45 C44 C43 122.1(6) . . ?
F12 C45 C46 119.8(6) . . ?
F12 C45 C44 120.4(6) . . ?
C46 C45 C44 119.8(6) . . ?
F13 C46 C45 120.0(7) . . ?
F13 C46 C47 120.7(7) . . ?
C45 C46 C47 119.3(6) . . ?
F14 C47 C48 118.9(7) . . ?
F14 C47 C46 120.1(7) . . ?
C48 C47 C46 121.0(6) . . ?
F15 C48 C47 119.2(6) . . ?
F15 C48 C43 119.5(6) . . ?
C47 C48 C43 121.3(6) . . ?
C50 C49 C54 116.1(6) . . ?
C50 C49 C25 122.0(6) . . ?
C54 C49 C25 122.0(6) . . ?
F16 C50 C51 117.4(7) . . ?
F16 C50 C49 119.6(6) . . ?
C51 C50 C49 123.0(7) . . ?
F17 C51 C50 121.1(7) . . ?
F17 C51 C52 120.1(6) . . ?
C50 C51 C52 118.8(7) . . ?
F18 C52 C53 119.9(7) . . ?
F18 C52 C51 119.9(7) . . ?
C53 C52 C51 120.1(6) . . ?
F19 C53 C52 119.8(6) . . ?
F19 C53 C54 120.6(7) . . ?
C52 C53 C54 119.6(7) . . ?
F20 C54 C53 118.2(7) . . ?
F20 C54 C49 119.4(6) . . ?
C53 C54 C49 122.4(7) . . ?
C1 N1 C4 106.1(5) . . ?
C1 N1 Zn1 126.5(4) . . ?
C4 N1 Zn1 125.6(4) . . ?
C9 N2 C6 106.6(5) . . ?
C9 N2 Zn1 125.9(4) . . ?
C6 N2 Zn1 127.4(4) . . ?
C14 N3 C11 107.1(5) . . ?
C14 N3 Zn1 125.1(4) . . ?
C11 N3 Zn1 123.8(4) . . ?
C19 N4 C16 111.4(5) . . ?
C19 N4 H31 124.3 . . ?
C16 N4 H31 124.3 . . ?
C24 N5 C21 105.1(5) . . ?
C26 N6 C29 110.4(6) . . ?
C26 N6 H32 124.8 . . ?
C29 N6 H32 124.8 . . ?
N1 Zn1 N2 89.0(2) . . ?
N1 Zn1 N3 146.3(2) . . ?
N2 Zn1 N3 88.7(2) . . ?
N1 Zn1 Cl1 108.76(18) . . ?
N2 Zn1 Cl1 115.29(16) . . ?
N3 Zn1 Cl1 102.56(17) . . ?
C2T C1T H47 109.5 . . ?
C2T C1T H48 109.5 . . ?
H47 C1T H48 109.5 . . ?
C2T C1T H49 109.5 . . ?
H47 C1T H49 109.5 . . ?
H48 C1T H49 109.5 . . ?
C1T C2T C3T 115.6(15) . . ?
C1T C2T H50 108.4 . . ?
C3T C2T H50 108.4 . . ?
C1T C2T H51 108.4 . . ?
C3T C2T H51 108.4 . . ?
H50 C2T H51 107.5 . . ?
C2T C3T C4T 120(2) . . ?
C2T C3T H52 107.3 . . ?
C4T C3T H52 107.3 . . ?
C2T C3T H53 107.3 . . ?
C4T C3T H53 107.3 . . ?
H52 C3T H53 106.9 . . ?
C3T C4T C5T 114.0(16) . . ?
C3T C4T H54 108.8 . . ?
C5T C4T H54 108.8 . . ?
C3T C4T H55 108.8 . . ?
C5T C4T H55 108.8 . . ?
H54 C4T H55 107.7 . . ?
C6T C5T C4T 115(2) . . ?
C6T C5T H56 108.5 . . ?
C4T C5T H56 108.5 . . ?
C6T C5T H57 108.5 . . ?
C4T C5T H57 108.5 . . ?
H56 C5T H57 107.5 . . ?
C5T C6T H58 109.5 . . ?
C5T C6T H59 109.5 . . ?
H58 C6T H59 109.5 . . ?
C5T C6T H60 109.5 . . ?
H58 C6T H60 109.5 . . ?
H59 C6T H60 109.5 . . ?
Cl2 C1C Cl3 95(3) . . ?
Cl2 C1C H61 112.6 . . ?
Cl3 C1C H61 112.6 . . ?
Cl2 C1C H62 112.6 . . ?
Cl3 C1C H62 112.6 . . ?
H61 C1C H62 110.1 . . ?
C2S C1S H33 109.5 . . ?
C2S C1S H34 109.5 . . ?
H33 C1S H34 109.5 . . ?
C2S C1S H35 109.5 . . ?
H33 C1S H35 109.5 . . ?
H34 C1S H35 109.5 . . ?
C3S C2S C1S 112.7(19) . . ?
C3S C2S H36 109.1 . . ?
C1S C2S H36 109.1 . . ?
C3S C2S H37 109.1 . . ?
C1S C2S H37 109.1 . . ?
H36 C2S H37 107.8 . . ?
C4S C3S C2S 116(2) . . ?
C4S C3S H38 108.2 . . ?
C2S C3S H38 108.2 . . ?
C4S C3S H39 108.2 . . ?
C2S C3S H39 108.2 . . ?
H38 C3S H39 107.4 . . ?
C3S C4S C5S 117(2) . . ?
C3S C4S H40 108.2 . . ?
C5S C4S H40 108.2 . . ?
C3S C4S H41 108.2 . . ?
C5S C4S H41 108.2 . . ?
H40 C4S H41 107.3 . . ?
C4S C5S C6S 117(2) . . ?
C4S C5S H42 108.1 . . ?
C6S C5S H42 108.1 . . ?
C4S C5S H43 108.1 . . ?
C6S C5S H43 108.1 . . ?
H42 C5S H43 107.3 . . ?
C5S C6S H44 109.5 . . ?
C5S C6S H45 109.5 . . ?
H44 C6S H45 109.5 . . ?
C5S C6S H46 109.5 . . ?
H44 C6S H46 109.5 . . ?
H45 C6S H46 109.5 . . ?

loop_
_geom_bond_atom_site_label_1
_geom_bond_atom_site_label_2
_geom_bond_distance
_geom_bond_site_symmetry_2
_geom_bond_publ_flag
C1 N1 1.363(8) . ?
C1 C30 1.420(9) . ?
C1 C2 1.444(10) . ?
C2 C3 1.347(11) . ?
C2 H2 0.9500 . ?
C3 C4 1.440(10) . ?
C3 H3 0.9500 . ?
C4 C5 1.386(9) . ?
C4 N1 1.387(8) . ?
C5 C6 1.401(10) . ?
C5 C31 1.504(9) . ?
C6 N2 1.377(8) . ?
C6 C7 1.433(9) . ?
C7 C8 1.349(10) . ?
C7 H7 0.9500 . ?
C8 C9 1.429(9) . ?
C8 H8 0.9500 . ?
C9 N2 1.368(8) . ?
C9 C10 1.402(9) . ?
C10 C11 1.389(9) . ?
C10 C37 1.506(9) . ?
C11 N3 1.381(8) . ?
C11 C12 1.437(10) . ?
C12 C13 1.350(10) . ?
C12 H12 0.9500 . ?
C13 C14 1.440(9) . ?
C13 H13 0.9500 . ?
C14 N3 1.353(8) . ?
C14 C15 1.441(9) . ?
C15 O1 1.280(9) . ?
C15 C16 1.421(9) . ?
C16 N4 1.368(8) . ?
C16 C17 1.422(9) . ?
C17 C18 1.370(10) . ?
C17 H17 0.9500 . ?
C18 C19 1.415(10) . ?
C18 H18 0.9500 . ?
C19 N4 1.363(8) . ?
C19 C20 1.401(9) . ?
C20 C21 1.405(9) . ?
C20 C43 1.498(9) . ?
C21 N5 1.378(8) . ?
C21 C22 1.448(8) . ?
C22 C23 1.346(9) . ?
C22 H22 0.9500 . ?
C23 C24 1.445(9) . ?
C23 H23 0.9500 . ?
C24 N5 1.370(8) . ?
C24 C25 1.411(9) . ?
C25 C26 1.393(9) . ?
C25 C49 1.492(9) . ?
C26 N6 1.357(9) . ?
C26 C27 1.416(9) . ?
C27 C28 1.375(10) . ?
C27 H27 0.9500 . ?
C28 C29 1.415(10) . ?
C28 H28 0.9500 . ?
C29 N6 1.378(8) . ?
C29 C30 1.407(9) . ?
C30 H30 0.9500 . ?
C31 C36 1.370(10) . ?
C31 C32 1.384(10) . ?
C32 F1 1.328(9) . ?
C32 C33 1.394(10) . ?
C33 F2 1.336(9) . ?
C33 C34 1.373(11) . ?
C34 F3 1.339(8) . ?
C34 C35 1.347(11) . ?
C35 F4 1.340(9) . ?
C35 C36 1.398(10) . ?
C36 F5 1.333(9) . ?
C37 C42 1.361(11) . ?
C37 C38 1.381(11) . ?
C38 F6 1.332(9) . ?
C38 C39 1.395(11) . ?
C39 F7 1.336(12) . ?
C39 C40 1.370(15) . ?
C40 F8 1.323(10) . ?
C40 C41 1.347(16) . ?
C41 F9 1.359(12) . ?
C41 C42 1.389(13) . ?
C42 F10 1.356(11) . ?
C43 C44 1.393(9) . ?
C43 C48 1.394(9) . ?
C44 F11 1.336(7) . ?
C44 C45 1.380(9) . ?
C45 F12 1.336(8) . ?
C45 C46 1.370(10) . ?
C46 F13 1.323(8) . ?
C46 C47 1.372(11) . ?
C47 F14 1.366(8) . ?
C47 C48 1.370(10) . ?
C48 F15 1.338(8) . ?
C49 C50 1.380(10) . ?
C49 C54 1.381(10) . ?
C50 F16 1.342(8) . ?
C50 C51 1.376(10) . ?
C51 F17 1.333(9) . ?
C51 C52 1.378(11) . ?
C52 F18 1.330(8) . ?
C52 C53 1.366(11) . ?
C53 F19 1.344(9) . ?
C53 C54 1.376(10) . ?
C54 F20 1.344(8) . ?
N1 Zn1 2.028(5) . ?
N2 Zn1 2.045(5) . ?
N3 Zn1 2.051(6) . ?
N4 H31 0.8800 . ?
N6 H32 0.8800 . ?
Zn1 Cl1 2.233(2) . ?
C1T C2T 1.519(10) . ?
C1T H47 0.9800 . ?
C1T H48 0.9800 . ?
C1T H49 0.9800 . ?
C2T C3T 1.519(10) . ?
C2T H50 0.9900 . ?
C2T H51 0.9900 . ?
C3T C4T 1.529(10) . ?
C3T H52 0.9900 . ?
C3T H53 0.9900 . ?
C4T C5T 1.537(10) . ?
C4T H54 0.9900 . ?
C4T H55 0.9900 . ?
C5T C6T 1.532(10) . ?
C5T H56 0.9900 . ?
C5T H57 0.9900 . ?
C6T H58 0.9800 . ?
C6T H59 0.9800 . ?
C6T H60 0.9800 . ?
C1C Cl2 1.74(3) . ?
C1C Cl3 1.79(3) . ?
C1C H61 0.9900 . ?
C1C H62 0.9900 . ?
C1S C2S 1.532(10) . ?
C1S H33 0.9800 . ?
C1S H34 0.9800 . ?
C1S H35 0.9800 . ?
C2S C3S 1.518(10) . ?
C2S H36 0.9900 . ?
C2S H37 0.9900 . ?
C3S C4S 1.497(10) . ?
C3S H38 0.9900 . ?
C3S H39 0.9900 . ?
C4S C5S 1.498(10) . ?
C4S H40 0.9900 . ?
C4S H41 0.9900 . ?
C5S C6S 1.534(10) . ?
C5S H42 0.9900 . ?
C5S H43 0.9900 . ?
C6S H44 0.9800 . ?
C6S H45 0.9800 . ?
C6S H46 0.9800 . ?

loop_
_geom_torsion_atom_site_label_1
_geom_torsion_atom_site_label_2
_geom_torsion_atom_site_label_3
_geom_torsion_atom_site_label_4
_geom_torsion
_geom_torsion_site_symmetry_1
_geom_torsion_site_symmetry_2
_geom_torsion_site_symmetry_3
_geom_torsion_site_symmetry_4
_geom_torsion_publ_flag
N1 C1 C2 C3 -1.2(10) . . . . ?
C30 C1 C2 C3 176.6(9) . . . . ?
C1 C2 C3 C4 -0.4(10) . . . . ?
C2 C3 C4 C5 -178.0(8) . . . . ?
C2 C3 C4 N1 1.7(10) . . . . ?
N1 C4 C5 C6 2.0(12) . . . . ?
C3 C4 C5 C6 -178.3(7) . . . . ?
N1 C4 C5 C31 -177.4(7) . . . . ?
C3 C4 C5 C31 2.3(11) . . . . ?
C4 C5 C6 N2 -4.3(11) . . . . ?
C31 C5 C6 N2 175.0(6) . . . . ?
C4 C5 C6 C7 172.3(7) . . . . ?
C31 C5 C6 C7 -8.4(10) . . . . ?
N2 C6 C7 C8 0.0(7) . . . . ?
C5 C6 C7 C8 -177.0(6) . . . . ?
C6 C7 C8 C9 1.0(7) . . . . ?
C7 C8 C9 N2 -1.7(7) . . . . ?
C7 C8 C9 C10 172.3(6) . . . . ?
N2 C9 C10 C11 8.7(10) . . . . ?
C8 C9 C10 C11 -164.5(7) . . . . ?
N2 C9 C10 C37 -173.5(6) . . . . ?
C8 C9 C10 C37 13.3(9) . . . . ?
C9 C10 C11 N3 -5.3(11) . . . . ?
C37 C10 C11 N3 176.9(6) . . . . ?
C9 C10 C11 C12 176.7(7) . . . . ?
C37 C10 C11 C12 -1.1(10) . . . . ?
N3 C11 C12 C13 -1.6(8) . . . . ?
C10 C11 C12 C13 176.7(7) . . . . ?
C11 C12 C13 C14 0.0(8) . . . . ?
C12 C13 C14 N3 1.6(8) . . . . ?
C12 C13 C14 C15 -172.9(7) . . . . ?
N3 C14 C15 O1 4.4(9) . . . . ?
C13 C14 C15 O1 178.6(8) . . . . ?
N3 C14 C15 C16 -169.9(6) . . . . ?
C13 C14 C15 C16 4.4(12) . . . . ?
O1 C15 C16 N4 -6.2(10) . . . . ?
C14 C15 C16 N4 167.7(6) . . . . ?
O1 C15 C16 C17 175.6(8) . . . . ?
C14 C15 C16 C17 -10.4(12) . . . . ?
N4 C16 C17 C18 -0.4(8) . . . . ?
C15 C16 C17 C18 177.9(7) . . . . ?
C16 C17 C18 C19 -1.6(9) . . . . ?
C17 C18 C19 N4 3.0(8) . . . . ?
C17 C18 C19 C20 -174.1(7) . . . . ?
N4 C19 C20 C21 6.4(11) . . . . ?
C18 C19 C20 C21 -177.0(7) . . . . ?
N4 C19 C20 C43 -172.5(6) . . . . ?
C18 C19 C20 C43 4.1(10) . . . . ?
C19 C20 C21 N5 5.1(10) . . . . ?
C43 C20 C21 N5 -176.0(6) . . . . ?
C19 C20 C21 C22 -177.0(6) . . . . ?
C43 C20 C21 C22 1.9(9) . . . . ?
N5 C21 C22 C23 1.7(7) . . . . ?
C20 C21 C22 C23 -176.5(6) . . . . ?
C21 C22 C23 C24 -0.2(7) . . . . ?
C22 C23 C24 N5 -1.3(8) . . . . ?
C22 C23 C24 C25 -179.9(6) . . . . ?
N5 C24 C25 C26 -5.0(12) . . . . ?
C23 C24 C25 C26 173.4(7) . . . . ?
N5 C24 C25 C49 176.4(6) . . . . ?
C23 C24 C25 C49 -5.2(10) . . . . ?
C24 C25 C26 N6 -5.3(12) . . . . ?
C49 C25 C26 N6 173.3(7) . . . . ?
C24 C25 C26 C27 179.6(8) . . . . ?
C49 C25 C26 C27 -1.8(12) . . . . ?
N6 C26 C27 C28 -0.6(9) . . . . ?
C25 C26 C27 C28 175.3(8) . . . . ?
C26 C27 C28 C29 -0.3(10) . . . . ?
C27 C28 C29 N6 1.0(9) . . . . ?
C27 C28 C29 C30 -175.1(9) . . . . ?
N6 C29 C30 C1 -174.2(7) . . . . ?
C28 C29 C30 C1 1.5(15) . . . . ?
N1 C1 C30 C29 174.9(7) . . . . ?
C2 C1 C30 C29 -2.8(14) . . . . ?
C4 C5 C31 C36 95.2(9) . . . . ?
C6 C5 C31 C36 -84.2(9) . . . . ?
C4 C5 C31 C32 -83.0(9) . . . . ?
C6 C5 C31 C32 97.6(8) . . . . ?
C36 C31 C32 F1 -178.0(7) . . . . ?
C5 C31 C32 F1 0.2(10) . . . . ?
C36 C31 C32 C33 0.6(11) . . . . ?
C5 C31 C32 C33 178.8(7) . . . . ?
F1 C32 C33 F2 -1.0(11) . . . . ?
C31 C32 C33 F2 -179.6(7) . . . . ?
F1 C32 C33 C34 177.0(7) . . . . ?
C31 C32 C33 C34 -1.6(12) . . . . ?
F2 C33 C34 F3 0.0(12) . . . . ?
C32 C33 C34 F3 -178.1(7) . . . . ?
F2 C33 C34 C35 178.6(8) . . . . ?
C32 C33 C34 C35 0.6(13) . . . . ?
F3 C34 C35 F4 -0.4(13) . . . . ?
C33 C34 C35 F4 -179.0(8) . . . . ?
F3 C34 C35 C36 180.0(8) . . . . ?
C33 C34 C35 C36 1.3(13) . . . . ?
C32 C31 C36 F5 -179.8(7) . . . . ?
C5 C31 C36 F5 2.0(12) . . . . ?
C32 C31 C36 C35 1.4(12) . . . . ?
C5 C31 C36 C35 -176.8(7) . . . . ?
F4 C35 C36 F5 -0.9(13) . . . . ?
C34 C35 C36 F5 178.7(8) . . . . ?
F4 C35 C36 C31 178.0(8) . . . . ?
C34 C35 C36 C31 -2.4(13) . . . . ?
C11 C10 C37 C42 -110.7(8) . . . . ?
C9 C10 C37 C42 71.3(8) . . . . ?
C11 C10 C37 C38 73.1(8) . . . . ?
C9 C10 C37 C38 -105.0(7) . . . . ?
C42 C37 C38 F6 -178.7(6) . . . . ?
C10 C37 C38 F6 -2.3(10) . . . . ?
C42 C37 C38 C39 0.8(10) . . . . ?
C10 C37 C38 C39 177.2(6) . . . . ?
F6 C38 C39 F7 -0.5(10) . . . . ?
C37 C38 C39 F7 179.9(6) . . . . ?
F6 C38 C39 C40 178.7(7) . . . . ?
C37 C38 C39 C40 -0.8(11) . . . . ?
F7 C39 C40 F8 0.3(12) . . . . ?
C38 C39 C40 F8 -179.0(7) . . . . ?
F7 C39 C40 C41 179.1(7) . . . . ?
C38 C39 C40 C41 -0.1(12) . . . . ?
F8 C40 C41 F9 -1.1(13) . . . . ?
C39 C40 C41 F9 180.0(8) . . . . ?
F8 C40 C41 C42 179.9(7) . . . . ?
C39 C40 C41 C42 1.0(13) . . . . ?
C38 C37 C42 F10 177.9(7) . . . . ?
C10 C37 C42 F10 1.5(11) . . . . ?
C38 C37 C42 C41 0.1(11) . . . . ?
C10 C37 C42 C41 -176.3(7) . . . . ?
C40 C41 C42 F10 -178.8(8) . . . . ?
F9 C41 C42 F10 2.2(12) . . . . ?
C40 C41 C42 C37 -1.0(13) . . . . ?
F9 C41 C42 C37 -180.0(8) . . . . ?
C19 C20 C43 C44 -121.6(7) . . . . ?
C21 C20 C43 C44 59.4(8) . . . . ?
C19 C20 C43 C48 60.2(8) . . . . ?
C21 C20 C43 C48 -118.8(7) . . . . ?
C48 C43 C44 F11 -179.8(6) . . . . ?
C20 C43 C44 F11 1.9(9) . . . . ?
C48 C43 C44 C45 0.5(9) . . . . ?
C20 C43 C44 C45 -177.8(6) . . . . ?
F11 C44 C45 F12 0.1(9) . . . . ?
C43 C44 C45 F12 179.8(6) . . . . ?
F11 C44 C45 C46 179.8(6) . . . . ?
C43 C44 C45 C46 -0.5(10) . . . . ?
F12 C45 C46 F13 0.0(10) . . . . ?
C44 C45 C46 F13 -179.7(6) . . . . ?
F12 C45 C46 C47 179.6(6) . . . . ?
C44 C45 C46 C47 -0.1(10) . . . . ?
F13 C46 C47 F14 -0.3(10) . . . . ?
C45 C46 C47 F14 -179.9(6) . . . . ?
F13 C46 C47 C48 -179.7(6) . . . . ?
C45 C46 C47 C48 0.6(10) . . . . ?
F14 C47 C48 F15 -2.4(10) . . . . ?
C46 C47 C48 F15 177.0(6) . . . . ?
F14 C47 C48 C43 179.9(6) . . . . ?
C46 C47 C48 C43 -0.6(11) . . . . ?
C44 C43 C48 F15 -177.6(6) . . . . ?
C20 C43 C48 F15 0.7(9) . . . . ?
C44 C43 C48 C47 0.1(10) . . . . ?
C20 C43 C48 C47 178.4(6) . . . . ?
C26 C25 C49 C50 102.5(8) . . . . ?
C24 C25 C49 C50 -78.8(8) . . . . ?
C26 C25 C49 C54 -77.2(9) . . . . ?
C24 C25 C49 C54 101.5(8) . . . . ?
C54 C49 C50 F16 176.6(6) . . . . ?
C25 C49 C50 F16 -3.1(9) . . . . ?
C54 C49 C50 C51 -2.6(9) . . . . ?
C25 C49 C50 C51 177.7(6) . . . . ?
F16 C50 C51 F17 -1.2(10) . . . . ?
C49 C50 C51 F17 178.0(6) . . . . ?
F16 C50 C51 C52 -178.1(6) . . . . ?
C49 C50 C51 C52 1.1(10) . . . . ?
F17 C51 C52 F18 2.2(10) . . . . ?
C50 C51 C52 F18 179.1(6) . . . . ?
F17 C51 C52 C53 -175.8(6) . . . . ?
C50 C51 C52 C53 1.1(10) . . . . ?
F18 C52 C53 F19 -1.1(10) . . . . ?
C51 C52 C53 F19 176.9(6) . . . . ?
F18 C52 C53 C54 -179.7(6) . . . . ?
C51 C52 C53 C54 -1.7(10) . . . . ?
F19 C53 C54 F20 1.5(10) . . . . ?
C52 C53 C54 F20 180.0(6) . . . . ?
F19 C53 C54 C49 -178.4(6) . . . . ?
C52 C53 C54 C49 0.1(10) . . . . ?
C50 C49 C54 F20 -177.9(6) . . . . ?
C25 C49 C54 F20 1.8(10) . . . . ?
C50 C49 C54 C53 2.0(10) . . . . ?
C25 C49 C54 C53 -178.3(6) . . . . ?
C30 C1 N1 C4 -175.9(7) . . . . ?
C2 C1 N1 C4 2.2(9) . . . . ?
C30 C1 N1 Zn1 -10.8(10) . . . . ?
C2 C1 N1 Zn1 167.3(5) . . . . ?
C5 C4 N1 C1 177.4(7) . . . . ?
C3 C4 N1 C1 -2.4(8) . . . . ?
C5 C4 N1 Zn1 12.1(10) . . . . ?
C3 C4 N1 Zn1 -167.6(5) . . . . ?
C10 C9 N2 C6 -172.6(6) . . . . ?
C8 C9 N2 C6 1.6(7) . . . . ?
C10 C9 N2 Zn1 11.2(9) . . . . ?
C8 C9 N2 Zn1 -174.6(4) . . . . ?
C5 C6 N2 C9 176.1(6) . . . . ?
C7 C6 N2 C9 -1.0(7) . . . . ?
C5 C6 N2 Zn1 -7.7(9) . . . . ?
C7 C6 N2 Zn1 175.1(4) . . . . ?
C13 C14 N3 C11 -2.6(7) . . . . ?
C15 C14 N3 C11 172.9(6) . . . . ?
C13 C14 N3 Zn1 -160.9(5) . . . . ?
C15 C14 N3 Zn1 14.6(8) . . . . ?
C10 C11 N3 C14 -175.8(6) . . . . ?
C12 C11 N3 C14 2.5(7) . . . . ?
C10 C11 N3 Zn1 -17.2(9) . . . . ?
C12 C11 N3 Zn1 161.1(5) . . . . ?
C20 C19 N4 C16 173.9(6) . . . . ?
C18 C19 N4 C16 -3.3(7) . . . . ?
C15 C16 N4 C19 -176.3(6) . . . . ?
C17 C16 N4 C19 2.4(7) . . . . ?
C25 C24 N5 C21 -179.2(6) . . . . ?
C23 C24 N5 C21 2.3(7) . . . . ?
C20 C21 N5 C24 175.8(6) . . . . ?
C22 C21 N5 C24 -2.4(7) . . . . ?
C25 C26 N6 C29 -174.9(7) . . . . ?
C27 C26 N6 C29 1.2(9) . . . . ?
C30 C29 N6 C26 175.5(7) . . . . ?
C28 C29 N6 C26 -1.4(8) . . . . ?
C1 N1 Zn1 N2 -179.0(6) . . . . ?
C4 N1 Zn1 N2 -16.7(6) . . . . ?
C1 N1 Zn1 N3 94.8(7) . . . . ?
C4 N1 Zn1 N3 -102.9(6) . . . . ?
C1 N1 Zn1 Cl1 -62.6(6) . . . . ?
C4 N1 Zn1 Cl1 99.7(6) . . . . ?
C9 N2 Zn1 N1 -169.6(5) . . . . ?
C6 N2 Zn1 N1 15.0(5) . . . . ?
C9 N2 Zn1 N3 -23.2(5) . . . . ?
C6 N2 Zn1 N3 161.4(5) . . . . ?
C9 N2 Zn1 Cl1 80.1(5) . . . . ?
C6 N2 Zn1 Cl1 -95.3(5) . . . . ?
C14 N3 Zn1 N1 -93.3(6) . . . . ?
C11 N3 Zn1 N1 111.9(5) . . . . ?
C14 N3 Zn1 N2 -179.6(5) . . . . ?
C11 N3 Zn1 N2 25.6(5) . . . . ?
C14 N3 Zn1 Cl1 64.8(5) . . . . ?
C11 N3 Zn1 Cl1 -90.0(5) . . . . ?
C1T C2T C3T C4T 177.1(19) . . . . ?
C2T C3T C4T C5T -169(2) . . . . ?
C3T C4T C5T C6T 165(2) . . . . ?
C1S C2S C3S C4S 176(3) . . . . ?
C2S C3S C4S C5S -177(3) . . . . ?
C3S C4S C5S C6S -168(3) . . . . ?
